data_4087678
loop_
_publ_author_name
'Ibad, Muhammad Farooq'
'Schulz, Axel'
'Villinger, Alexander'

_publ_section_title
;
 Pentafluorophenyl Silver: Structure and Bonding of Arene Solvates
;
_journal_issue 15
_journal_name_full Organometallics
_journal_page_first 3893
_journal_paper_doi 10.1021/acs.organomet.5b00492
_journal_volume 34
_journal_year 2015
_chemical_formula_moiety 'C24 Ag4 F20, 2(C8 H10)'
_chemical_formula_sum 'C40 H20 Ag4 F20'
_chemical_formula_weight 1312.04
_space_group_IT_number 2
_space_group_name_Hall '-P 1'
_space_group_name_H-M_alt 'P -1'
_symmetry_cell_setting triclinic
_symmetry_Int_Tables_number 2
_symmetry_space_group_name_Hall '-P 1'
_symmetry_space_group_name_H-M 'P -1'
_atom_sites_solution_hydrogens geom
_atom_sites_solution_primary direct
_atom_sites_solution_secondary difmap
_audit_creation_method SHELXL-97
_cell_angle_alpha 103.214(3)
_cell_angle_beta 110.075(3)
_cell_angle_gamma 92.379(3)
_cell_formula_units_Z 2
_cell_length_a 10.9566(7)
_cell_length_b 12.6308(8)
_cell_length_c 15.6695(10)
_cell_measurement_reflns_used 9757
_cell_measurement_temperature 173(2)
_cell_measurement_theta_max 70.197
_cell_measurement_theta_min 4.933
_cell_volume 1965.7(2)
_computing_cell_refinement 'Bruker Apex V7.51A'
_computing_data_collection 'Bruker Apex V7.51A'
_computing_data_reduction 'Bruker SAINT'
_computing_molecular_graphics 'ORTEP-3v2.01 (Farrugia, 1997)'
_computing_publication_material SHELXL-97
_computing_structure_refinement 'SHELXL-97 (Sheldrick, 1997)'
_computing_structure_solution 'SHELXS-97 (Sheldrick, 1997)'
_diffrn_ambient_temperature 173(2)
_diffrn_measured_fraction_theta_full 0.998
_diffrn_measured_fraction_theta_max 0.998
_diffrn_measurement_device_type 'Bruker Apex Kappa II-CCD-diffractometer'
_diffrn_measurement_method 'phi and omega scans'
_diffrn_radiation_monochromator graphite
_diffrn_radiation_source 'sealed tube'
_diffrn_radiation_type MoK\a
_diffrn_radiation_wavelength 0.71073
_diffrn_reflns_av_R_equivalents 0.0483
_diffrn_reflns_av_sigmaI/netI 0.0382
_diffrn_reflns_limit_h_max 17
_diffrn_reflns_limit_h_min -17
_diffrn_reflns_limit_k_max 19
_diffrn_reflns_limit_k_min -19
_diffrn_reflns_limit_l_max 24
_diffrn_reflns_limit_l_min -24
_diffrn_reflns_number 74959
_diffrn_reflns_theta_full 34.00
_diffrn_reflns_theta_max 34.00
_diffrn_reflns_theta_min 1.90
_exptl_absorpt_coefficient_mu 2.090
_exptl_absorpt_correction_T_max 0.8506
_exptl_absorpt_correction_T_min 0.6231
_exptl_absorpt_correction_type multi-scan
_exptl_absorpt_process_details '(SADABS; Sheldrick, 2004)'
_exptl_crystal_colour colourless
_exptl_crystal_density_diffrn 2.217
_exptl_crystal_density_method 'not measured'
_exptl_crystal_description block
_exptl_crystal_F_000 1256
_exptl_crystal_size_max 0.25
_exptl_crystal_size_mid 0.13
_exptl_crystal_size_min 0.08
_refine_diff_density_max 0.642
_refine_diff_density_min -0.971
_refine_diff_density_rms 0.104
_refine_ls_extinction_method none
_refine_ls_goodness_of_fit_ref 1.014
_refine_ls_hydrogen_treatment mixed
_refine_ls_matrix_type full
_refine_ls_number_parameters 597
_refine_ls_number_reflns 16016
_refine_ls_number_restraints 0
_refine_ls_restrained_S_all 1.014
_refine_ls_R_factor_all 0.0493
_refine_ls_R_factor_gt 0.0303
_refine_ls_shift/su_max 0.003
_refine_ls_shift/su_mean 0.000
_refine_ls_structure_factor_coef Fsqd
_refine_ls_weighting_details 'calc w=1/[\s^2^(Fo^2^)+(0.0219P)^2^+1.2000P] where P=(Fo^2^+2Fc^2^)/3'
_refine_ls_weighting_scheme calc
_refine_ls_wR_factor_gt 0.0615
_refine_ls_wR_factor_ref 0.0703
_reflns_number_gt 12146
_reflns_number_total 16016
_reflns_threshold_expression >2\s(I)
_cod_data_source_file om5b00492_si_002.cif
_cod_data_source_block av_fi129_AgC6F5_14MeC6H4
_cod_database_code 4087678

loop_
_symmetry_equiv_pos_as_xyz
'x, y, z'
'-x, -y, -z'

loop_
_atom_site_label
_atom_site_type_symbol
_atom_site_fract_x
_atom_site_fract_y
_atom_site_fract_z
_atom_site_U_iso_or_equiv
_atom_site_adp_type
_atom_site_occupancy
_atom_site_symmetry_multiplicity
_atom_site_calc_flag
_atom_site_refinement_flags
C1 C 0.73980(19) 1.00852(15) 0.69851(14) 0.0244(4) Uani 1 1 d .
C2 C 0.8394(2) 1.08991(16) 0.76075(14) 0.0258(4) Uani 1 1 d .
C3 C 0.8981(2) 1.16914(16) 0.73442(16) 0.0298(4) Uani 1 1 d .
C4 C 0.8546(2) 1.16807(16) 0.64065(16) 0.0320(5) Uani 1 1 d .
C5 C 0.7576(2) 1.08886(17) 0.57543(15) 0.0316(4) Uani 1 1 d .
C6 C 0.7026(2) 1.01009(16) 0.60509(15) 0.0275(4) Uani 1 1 d .
C7 C 0.41458(18) 1.07466(15) 0.79110(14) 0.0234(4) Uani 1 1 d .
C8 C 0.4528(2) 1.11155(19) 0.88790(15) 0.0318(5) Uani 1 1 d .
C9 C 0.4148(2) 1.2045(2) 0.93207(16) 0.0453(7) Uani 1 1 d .
C10 C 0.3367(2) 1.2649(2) 0.8793(2) 0.0463(6) Uani 1 1 d .
C11 C 0.2980(2) 1.23461(17) 0.78332(18) 0.0353(5) Uani 1 1 d .
C12 C 0.33805(18) 1.14125(15) 0.74194(14) 0.0239(4) Uani 1 1 d .
C13 C 0.30039(18) 0.71722(15) 0.70020(15) 0.0255(4) Uani 1 1 d .
C14 C 0.25251(19) 0.67371(17) 0.75812(15) 0.0277(4) Uani 1 1 d .
C15 C 0.1729(2) 0.57477(18) 0.72814(18) 0.0346(5) Uani 1 1 d .
C16 C 0.1396(2) 0.51455(18) 0.6369(2) 0.0402(6) Uani 1 1 d .
C17 C 0.1844(2) 0.55303(18) 0.57595(17) 0.0370(5) Uani 1 1 d .
C18 C 0.2622(2) 0.65315(17) 0.60829(16) 0.0300(4) Uani 1 1 d .
C19 C 0.71639(18) 0.70286(15) 0.78383(14) 0.0229(4) Uani 1 1 d .
C20 C 0.7887(2) 0.71392(16) 0.87823(14) 0.0265(4) Uani 1 1 d .
C21 C 0.8658(2) 0.63748(19) 0.90979(15) 0.0326(5) Uani 1 1 d .
C22 C 0.8724(2) 0.54539(18) 0.84632(17) 0.0319(5) Uani 1 1 d .
C23 C 0.8034(2) 0.52956(16) 0.75186(16) 0.0285(4) Uani 1 1 d .
C24 C 0.72642(18) 0.60840(16) 0.72316(14) 0.0235(4) Uani 1 1 d .
F1 F 0.88292(13) 1.09498(11) 0.85372(9) 0.0384(3) Uani 1 1 d .
F2 F 0.99530(14) 1.24425(12) 0.79688(11) 0.0475(4) Uani 1 1 d .
F3 F 0.90864(16) 1.24422(11) 0.61298(11) 0.0504(4) Uani 1 1 d .
F4 F 0.71646(18) 1.08841(12) 0.48408(10) 0.0527(4) Uani 1 1 d .
F5 F 0.60819(14) 0.93332(11) 0.53837(10) 0.0425(3) Uani 1 1 d .
F6 F 0.53158(14) 1.05459(15) 0.94238(11) 0.0570(4) Uani 1 1 d .
F7 F 0.45448(18) 1.23733(19) 1.02619(11) 0.0805(7) Uani 1 1 d .
F8 F 0.30017(19) 1.35546(15) 0.92101(16) 0.0864(7) Uani 1 1 d .
F9 F 0.22249(15) 1.29397(12) 0.73119(14) 0.0611(5) Uani 1 1 d .
F10 F 0.29711(13) 1.11394(11) 0.64736(9) 0.0392(3) Uani 1 1 d .
F11 F 0.28504(13) 0.72864(11) 0.84858(9) 0.0381(3) Uani 1 1 d .
F12 F 0.12728(15) 0.53776(13) 0.78640(13) 0.0543(4) Uani 1 1 d .
F13 F 0.06497(15) 0.41745(12) 0.60645(14) 0.0618(5) Uani 1 1 d .
F14 F 0.15386(16) 0.49154(13) 0.48764(11) 0.0554(4) Uani 1 1 d .
F15 F 0.30506(15) 0.68678(12) 0.54665(10) 0.0450(3) Uani 1 1 d .
F16 F 0.78783(14) 0.80438(11) 0.94312(9) 0.0415(3) Uani 1 1 d .
F17 F 0.93526(16) 0.65278(15) 1.00175(10) 0.0562(4) Uani 1 1 d .
F18 F 0.94680(15) 0.47071(13) 0.87613(12) 0.0517(4) Uani 1 1 d .
F19 F 0.81178(15) 0.44068(11) 0.69009(11) 0.0448(3) Uani 1 1 d .
F20 F 0.65948(13) 0.59012(11) 0.62987(9) 0.0384(3) Uani 1 1 d .
Ag1 Ag 0.735249(14) 0.853131(12) 0.736862(11) 0.02598(4) Uani 1 1 d .
Ag2 Ag 0.565533(15) 1.008239(13) 0.740609(12) 0.02875(4) Uani 1 1 d .
Ag3 Ag 0.339050(14) 0.896228(11) 0.737084(11) 0.02667(4) Uani 1 1 d .
Ag4 Ag 0.518379(14) 0.748667(12) 0.751367(12) 0.02748(4) Uani 1 1 d .
C25 C 0.95752(19) 0.77900(17) 0.67324(15) 0.0273(4) Uani 1 1 d .
H25 H 0.905(2) 0.708(2) 0.6339(16) 0.029(6) Uiso 1 1 d .
C26 C 1.0030(2) 0.79648(17) 0.77056(15) 0.0277(4) Uani 1 1 d .
H26 H 0.985(2) 0.7387(18) 0.7972(15) 0.022(5) Uiso 1 1 d .
C27 C 1.07884(19) 0.89339(17) 0.83038(14) 0.0281(4) Uani 1 1 d .
C28 C 1.1106(2) 0.97189(17) 0.78963(16) 0.0296(4) Uani 1 1 d .
H28 H 1.162(2) 1.0383(19) 0.8319(16) 0.026(6) Uiso 1 1 d .
C29 C 1.0669(2) 0.95461(17) 0.69252(16) 0.0287(4) Uani 1 1 d .
H29 H 1.088(2) 1.007(2) 0.6662(16) 0.030(6) Uiso 1 1 d .
C30 C 0.98873(19) 0.85895(18) 0.63269(14) 0.0280(4) Uani 1 1 d .
C31 C 1.1252(3) 0.9121(2) 0.93593(16) 0.0458(6) Uani 1 1 d .
H31A H 1.0819 0.8534 0.9512 0.069 Uiso 1 1 calc R
H31B H 1.1035 0.9830 0.9638 0.069 Uiso 1 1 calc R
H31C H 1.2204 0.9119 0.9612 0.069 Uiso 1 1 calc R
C32 C 0.9377(3) 0.8418(2) 0.52789(17) 0.0471(6) Uani 1 1 d .
H32A H 0.9816 0.8994 0.5119 0.071 Uiso 1 1 calc R
H32B H 0.8430 0.8449 0.5053 0.071 Uiso 1 1 calc R
H32C H 0.9551 0.7699 0.4981 0.071 Uiso 1 1 calc R
C33 C 0.5892(2) 1.29236(18) 0.71617(17) 0.0350(5) Uani 1 1 d .
H33 H 0.6040 1.2339 0.6721 0.042 Uiso 1 1 calc R
C34 C 0.6521(2) 1.30341(17) 0.81148(17) 0.0337(5) Uani 1 1 d .
H34 H 0.7097 1.2523 0.8314 0.040 Uiso 1 1 calc R
C35 C 0.6334(2) 1.38651(17) 0.87847(16) 0.0324(4) Uani 1 1 d .
C36 C 0.5487(2) 1.45954(18) 0.84621(18) 0.0362(5) Uani 1 1 d .
H36 H 0.5337 1.5179 0.8903 0.043 Uiso 1 1 calc R
C37 C 0.4858(2) 1.44867(18) 0.75107(18) 0.0363(5) Uani 1 1 d .
H37 H 0.4281 1.4997 0.7312 0.044 Uiso 1 1 calc R
C38 C 0.5047(2) 1.36560(18) 0.68404(17) 0.0342(5) Uani 1 1 d .
C39 C 0.7042(3) 1.3974(2) 0.98142(18) 0.0498(6) Uani 1 1 d .
H39A H 0.7826 1.4516 1.0050 0.075 Uiso 1 1 calc R
H39B H 0.7299 1.3263 0.9908 0.075 Uiso 1 1 calc R
H39C H 0.6462 1.4215 1.0157 0.075 Uiso 1 1 calc R
C40 C 0.4377(3) 1.3545(3) 0.58045(19) 0.0547(7) Uani 1 1 d .
H40A H 0.4753 1.4144 0.5631 0.082 Uiso 1 1 calc R
H40B H 0.3438 1.3580 0.5660 0.082 Uiso 1 1 calc R
H40C H 0.4504 1.2840 0.5448 0.082 Uiso 1 1 calc R

loop_
_atom_site_aniso_label
_atom_site_aniso_U_11
_atom_site_aniso_U_22
_atom_site_aniso_U_33
_atom_site_aniso_U_23
_atom_site_aniso_U_13
_atom_site_aniso_U_12
C1 0.0245(9) 0.0199(8) 0.0376(10) 0.0128(8) 0.0181(8) 0.0073(7)
C2 0.0273(10) 0.0247(9) 0.0335(10) 0.0108(8) 0.0183(8) 0.0089(7)
C3 0.0299(10) 0.0195(8) 0.0442(12) 0.0037(8) 0.0218(9) 0.0014(7)
C4 0.0439(12) 0.0183(8) 0.0507(13) 0.0120(9) 0.0356(11) 0.0060(8)
C5 0.0466(13) 0.0255(10) 0.0338(10) 0.0111(8) 0.0251(10) 0.0111(9)
C6 0.0307(10) 0.0189(8) 0.0362(10) 0.0068(8) 0.0162(9) 0.0053(7)
C7 0.0203(9) 0.0219(8) 0.0320(9) 0.0104(7) 0.0120(7) 0.0043(7)
C8 0.0209(9) 0.0446(12) 0.0321(10) 0.0172(9) 0.0083(8) -0.0032(8)
C9 0.0311(12) 0.0604(16) 0.0325(11) -0.0136(11) 0.0161(10) -0.0196(11)
C10 0.0340(12) 0.0309(11) 0.0668(17) -0.0137(11) 0.0272(12) -0.0039(10)
C11 0.0231(10) 0.0204(9) 0.0640(15) 0.0101(10) 0.0180(10) 0.0047(7)
C12 0.0198(9) 0.0199(8) 0.0326(10) 0.0085(7) 0.0092(7) 0.0017(7)
C13 0.0186(8) 0.0203(8) 0.0405(11) 0.0128(8) 0.0110(8) 0.0036(7)
C14 0.0205(9) 0.0267(9) 0.0403(11) 0.0143(8) 0.0122(8) 0.0079(7)
C15 0.0233(10) 0.0295(10) 0.0600(15) 0.0238(10) 0.0180(10) 0.0065(8)
C16 0.0231(10) 0.0212(9) 0.0684(16) 0.0144(10) 0.0057(10) 0.0005(8)
C17 0.0290(11) 0.0273(10) 0.0445(12) 0.0062(9) 0.0027(9) 0.0070(8)
C18 0.0253(10) 0.0266(10) 0.0403(11) 0.0147(9) 0.0103(9) 0.0078(8)
C19 0.0175(8) 0.0207(8) 0.0343(10) 0.0127(7) 0.0101(7) 0.0049(6)
C20 0.0266(10) 0.0252(9) 0.0320(10) 0.0094(8) 0.0144(8) 0.0036(7)
C21 0.0289(10) 0.0416(12) 0.0316(10) 0.0211(9) 0.0086(9) 0.0062(9)
C22 0.0273(10) 0.0309(10) 0.0503(13) 0.0288(10) 0.0169(9) 0.0138(8)
C23 0.0300(10) 0.0197(8) 0.0455(12) 0.0115(8) 0.0232(9) 0.0072(7)
C24 0.0205(9) 0.0243(9) 0.0286(9) 0.0113(7) 0.0095(7) 0.0030(7)
F1 0.0413(7) 0.0434(8) 0.0320(6) 0.0117(6) 0.0140(6) 0.0067(6)
F2 0.0425(8) 0.0354(7) 0.0573(9) -0.0015(7) 0.0199(7) -0.0133(6)
F3 0.0749(11) 0.0286(7) 0.0722(10) 0.0186(7) 0.0540(9) 0.0003(7)
F4 0.0911(12) 0.0412(8) 0.0347(7) 0.0156(6) 0.0299(8) 0.0085(8)
F5 0.0454(8) 0.0308(7) 0.0412(7) 0.0041(6) 0.0077(6) -0.0037(6)
F6 0.0369(8) 0.0898(13) 0.0490(9) 0.0466(9) 0.0037(7) 0.0027(8)
F7 0.0591(11) 0.1252(18) 0.0340(8) -0.0219(9) 0.0204(8) -0.0294(11)
F8 0.0715(12) 0.0475(10) 0.1240(17) -0.0380(11) 0.0553(12) 0.0000(9)
F9 0.0405(8) 0.0349(8) 0.1135(15) 0.0343(9) 0.0235(9) 0.0210(7)
F10 0.0413(8) 0.0429(8) 0.0314(6) 0.0158(6) 0.0066(6) 0.0060(6)
F11 0.0383(7) 0.0421(8) 0.0402(7) 0.0147(6) 0.0190(6) 0.0102(6)
F12 0.0428(8) 0.0528(9) 0.0894(12) 0.0427(9) 0.0359(8) 0.0034(7)
F13 0.0394(8) 0.0267(7) 0.1018(13) 0.0192(8) 0.0041(8) -0.0104(6)
F14 0.0553(10) 0.0402(8) 0.0476(8) -0.0040(7) 0.0000(7) 0.0071(7)
F15 0.0534(9) 0.0467(8) 0.0422(8) 0.0200(7) 0.0208(7) 0.0096(7)
F16 0.0474(8) 0.0354(7) 0.0383(7) 0.0003(6) 0.0176(6) 0.0035(6)
F17 0.0570(10) 0.0748(12) 0.0354(7) 0.0300(8) 0.0043(7) 0.0136(8)
F18 0.0467(8) 0.0491(9) 0.0792(11) 0.0456(8) 0.0261(8) 0.0298(7)
F19 0.0556(9) 0.0265(6) 0.0631(9) 0.0086(6) 0.0359(8) 0.0140(6)
F20 0.0404(7) 0.0404(7) 0.0290(6) 0.0070(6) 0.0070(5) 0.0059(6)
Ag1 0.02466(7) 0.02043(7) 0.04084(8) 0.01603(6) 0.01607(6) 0.00677(5)
Ag2 0.02437(7) 0.02592(7) 0.04638(9) 0.01525(7) 0.02128(7) 0.00837(6)
Ag3 0.02323(7) 0.01822(6) 0.04295(9) 0.01219(6) 0.01443(6) 0.00495(5)
Ag4 0.01759(7) 0.02536(7) 0.04378(9) 0.01475(6) 0.01234(6) 0.00580(5)
C25 0.0208(9) 0.0230(9) 0.0357(10) 0.0033(8) 0.0102(8) 0.0029(7)
C26 0.0231(9) 0.0276(10) 0.0386(11) 0.0131(8) 0.0157(8) 0.0066(7)
C27 0.0207(9) 0.0324(10) 0.0299(10) 0.0062(8) 0.0086(8) 0.0068(8)
C28 0.0203(9) 0.0250(9) 0.0400(11) 0.0039(8) 0.0099(8) 0.0017(7)
C29 0.0244(10) 0.0279(10) 0.0417(11) 0.0145(9) 0.0175(9) 0.0065(8)
C30 0.0232(9) 0.0333(10) 0.0298(10) 0.0083(8) 0.0118(8) 0.0080(8)
C31 0.0466(15) 0.0563(16) 0.0315(11) 0.0080(11) 0.0117(11) 0.0128(12)
C32 0.0531(16) 0.0586(17) 0.0320(12) 0.0108(11) 0.0183(11) 0.0113(13)
C33 0.0383(12) 0.0251(10) 0.0456(12) 0.0035(9) 0.0233(10) 0.0063(9)
C34 0.0334(11) 0.0251(10) 0.0461(12) 0.0093(9) 0.0182(10) 0.0083(8)
C35 0.0327(11) 0.0250(10) 0.0415(12) 0.0072(9) 0.0175(9) -0.0013(8)
C36 0.0374(12) 0.0231(9) 0.0519(13) 0.0020(9) 0.0259(11) 0.0041(8)
C37 0.0274(10) 0.0253(10) 0.0583(15) 0.0129(10) 0.0165(10) 0.0070(8)
C38 0.0282(11) 0.0305(11) 0.0444(12) 0.0105(9) 0.0136(9) -0.0005(8)
C39 0.0610(17) 0.0425(14) 0.0439(14) 0.0094(12) 0.0185(13) 0.0016(12)
C40 0.0554(17) 0.0510(16) 0.0467(15) 0.0114(13) 0.0066(13) 0.0005(13)

loop_
_atom_type_symbol
_atom_type_description
_atom_type_scat_dispersion_real
_atom_type_scat_dispersion_imag
_atom_type_scat_source
C C 0.0033 0.0016 'International Tables Vol C Tables 4.2.6.8 and 6.1.1.4'
H H 0.0000 0.0000 'International Tables Vol C Tables 4.2.6.8 and 6.1.1.4'
F F 0.0171 0.0103 'International Tables Vol C Tables 4.2.6.8 and 6.1.1.4'
Ag Ag -0.8971 1.1015 'International Tables Vol C Tables 4.2.6.8 and 6.1.1.4'

loop_
_geom_angle_atom_site_label_1
_geom_angle_atom_site_label_2
_geom_angle_atom_site_label_3
_geom_angle
C6 C1 C2 115.04(17)
C6 C1 Ag1 120.48(14)
C2 C1 Ag1 115.61(14)
C6 C1 Ag2 110.12(14)
C2 C1 Ag2 111.44(13)
Ag1 C1 Ag2 77.58(6)
F1 C2 C3 116.52(19)
F1 C2 C1 119.45(17)
C3 C2 C1 124.02(19)
F2 C3 C4 120.15(18)
F2 C3 C2 121.6(2)
C4 C3 C2 118.24(19)
F3 C4 C5 119.7(2)
F3 C4 C3 119.7(2)
C5 C4 C3 120.55(18)
F4 C5 C4 119.98(19)
F4 C5 C6 120.9(2)
C4 C5 C6 119.13(19)
F5 C6 C1 119.98(17)
F5 C6 C5 117.04(19)
C1 C6 C5 123.0(2)
C12 C7 C8 114.28(19)
C12 C7 Ag2 116.64(14)
C8 C7 Ag2 115.21(14)
C12 C7 Ag3 114.83(14)
C8 C7 Ag3 112.88(14)
Ag2 C7 Ag3 78.11(6)
F6 C8 C9 117.8(2)
F6 C8 C7 118.9(2)
C9 C8 C7 123.3(2)
F7 C9 C10 119.4(3)
F7 C9 C8 121.2(3)
C10 C9 C8 119.4(2)
F8 C10 C9 120.0(3)
F8 C10 C11 119.5(3)
C9 C10 C11 120.4(2)
F9 C11 C10 120.7(2)
F9 C11 C12 120.9(2)
C10 C11 C12 118.4(2)
F10 C12 C11 116.54(18)
F10 C12 C7 119.24(17)
C11 C12 C7 124.2(2)
C18 C13 C14 114.88(18)
C18 C13 Ag3 122.72(14)
C14 C13 Ag3 115.45(15)
C18 C13 Ag4 105.21(14)
C14 C13 Ag4 114.04(14)
Ag3 C13 Ag4 77.14(6)
F11 C14 C15 116.94(19)
F11 C14 C13 119.54(18)
C15 C14 C13 123.5(2)
F12 C15 C16 120.0(2)
F12 C15 C14 121.0(2)
C16 C15 C14 119.0(2)
F13 C16 C15 120.3(2)
F13 C16 C17 119.4(2)
C15 C16 C17 120.3(2)
F14 C17 C18 121.6(2)
F14 C17 C16 119.4(2)
C18 C17 C16 118.9(2)
F15 C18 C17 116.8(2)
F15 C18 C13 119.76(18)
C17 C18 C13 123.4(2)
C24 C19 C20 115.05(17)
C24 C19 Ag4 114.63(13)
C20 C19 Ag4 116.10(14)
C24 C19 Ag1 113.84(13)
C20 C19 Ag1 113.94(13)
Ag4 C19 Ag1 78.12(6)
F16 C20 C21 117.19(19)
F16 C20 C19 119.76(18)
C21 C20 C19 123.0(2)
F17 C21 C22 119.9(2)
F17 C21 C20 120.7(2)
C22 C21 C20 119.41(19)
F18 C22 C21 119.9(2)
F18 C22 C23 119.6(2)
C21 C22 C23 120.46(18)
F19 C23 C22 120.31(18)
F19 C23 C24 121.5(2)
C22 C23 C24 118.23(19)
F20 C24 C19 119.46(17)
F20 C24 C23 116.71(18)
C19 C24 C23 123.83(18)
C1 Ag1 C19 173.75(7)
C1 Ag1 Ag2 51.87(5)
C19 Ag1 Ag2 122.15(5)
C1 Ag1 Ag4 124.46(5)
C19 Ag1 Ag4 50.52(5)
Ag2 Ag1 Ag4 74.490(7)
C7 Ag2 C1 158.13(7)
C7 Ag2 Ag1 148.37(5)
C1 Ag2 Ag1 50.56(5)
C7 Ag2 Ag3 51.66(5)
C1 Ag2 Ag3 149.53(5)
Ag1 Ag2 Ag3 105.016(8)
C7 Ag2 Ag4 99.23(5)
C1 Ag2 Ag4 102.18(5)
Ag1 Ag2 Ag4 52.908(6)
Ag3 Ag2 Ag4 52.363(5)
C13 Ag3 C7 169.60(7)
C13 Ag3 Ag4 52.12(5)
C7 Ag3 Ag4 118.13(5)
C13 Ag3 Ag2 122.95(5)
C7 Ag3 Ag2 50.23(5)
Ag4 Ag3 Ag2 74.467(7)
C19 Ag4 C13 155.30(7)
C19 Ag4 Ag3 153.93(5)
C13 Ag4 Ag3 50.75(5)
C19 Ag4 Ag1 51.36(5)
C13 Ag4 Ag1 146.61(5)
Ag3 Ag4 Ag1 105.514(8)
C19 Ag4 Ag2 101.92(5)
C13 Ag4 Ag2 101.42(5)
Ag3 Ag4 Ag2 53.170(6)
Ag1 Ag4 Ag2 52.602(5)
C26 C25 C30 120.58(19)
C26 C25 H25 118.4(13)
C30 C25 H25 121.0(13)
C27 C26 C25 121.59(19)
C27 C26 H26 118.9(13)
C25 C26 H26 119.5(13)
C26 C27 C28 117.51(19)
C26 C27 C31 121.0(2)
C28 C27 C31 121.5(2)
C27 C28 C29 121.28(19)
C27 C28 H28 116.4(13)
C29 C28 H28 122.3(13)
C30 C29 C28 121.31(19)
C30 C29 H29 117.9(15)
C28 C29 H29 120.7(15)
C29 C30 C25 117.71(19)
C29 C30 C32 121.4(2)
C25 C30 C32 120.9(2)
C27 C31 H31A 109.5
C27 C31 H31B 109.5
H31A C31 H31B 109.5
C27 C31 H31C 109.5
H31A C31 H31C 109.5
H31B C31 H31C 109.5
C30 C32 H32A 109.5
C30 C32 H32B 109.5
H32A C32 H32B 109.5
C30 C32 H32C 109.5
H32A C32 H32C 109.5
H32B C32 H32C 109.5
C34 C33 C38 120.9(2)
C34 C33 H33 119.5
C38 C33 H33 119.5
C35 C34 C33 121.9(2)
C35 C34 H34 119.1
C33 C34 H34 119.1
C34 C35 C36 117.1(2)
C34 C35 C39 120.8(2)
C36 C35 C39 122.1(2)
C37 C36 C35 121.1(2)
C37 C36 H36 119.5
C35 C36 H36 119.5
C36 C37 C38 121.8(2)
C36 C37 H37 119.1
C38 C37 H37 119.1
C37 C38 C33 117.2(2)
C37 C38 C40 121.8(2)
C33 C38 C40 121.0(2)
C35 C39 H39A 109.5
C35 C39 H39B 109.5
H39A C39 H39B 109.5
C35 C39 H39C 109.5
H39A C39 H39C 109.5
H39B C39 H39C 109.5
C38 C40 H40A 109.5
C38 C40 H40B 109.5
H40A C40 H40B 109.5
C38 C40 H40C 109.5
H40A C40 H40C 109.5
H40B C40 H40C 109.5

loop_
_geom_bond_atom_site_label_1
_geom_bond_atom_site_label_2
_geom_bond_distance
C1 C6 1.383(3)
C1 C2 1.385(3)
C1 Ag1 2.1834(18)
C1 Ag2 2.2239(18)
C2 F1 1.353(2)
C2 C3 1.379(3)
C3 F2 1.330(2)
C3 C4 1.377(3)
C4 F3 1.335(2)
C4 C5 1.369(3)
C5 F4 1.344(2)
C5 C6 1.386(3)
C6 F5 1.347(2)
C7 C12 1.384(3)
C7 C8 1.385(3)
C7 Ag2 2.1853(19)
C7 Ag3 2.2300(19)
C8 F6 1.349(3)
C8 C9 1.377(4)
C9 F7 1.342(3)
C9 C10 1.362(4)
C10 F8 1.332(3)
C10 C11 1.368(4)
C11 F9 1.335(3)
C11 C12 1.376(3)
C12 F10 1.347(2)
C13 C18 1.389(3)
C13 C14 1.390(3)
C13 Ag3 2.1864(19)
C13 Ag4 2.2285(19)
C14 F11 1.342(3)
C14 C15 1.380(3)
C15 F12 1.338(3)
C15 C16 1.370(4)
C16 F13 1.335(2)
C16 C17 1.380(4)
C17 F14 1.341(3)
C17 C18 1.380(3)
C18 F15 1.347(2)
C19 C24 1.380(3)
C19 C20 1.388(3)
C19 Ag4 2.1867(18)
C19 Ag1 2.2130(18)
C20 F16 1.347(2)
C20 C21 1.375(3)
C21 F17 1.342(2)
C21 C22 1.370(3)
C22 F18 1.333(2)
C22 C23 1.373(3)
C23 F19 1.334(2)
C23 C24 1.385(3)
C24 F20 1.350(2)
Ag1 Ag2 2.7612(2)
Ag1 Ag4 2.7724(2)
Ag2 Ag3 2.7823(3)
Ag2 Ag4 3.3491(3)
Ag3 Ag4 2.7527(3)
C25 C26 1.392(3)
C25 C30 1.398(3)
C25 H25 0.98(2)
C26 C27 1.387(3)
C26 H26 0.96(2)
C27 C28 1.387(3)
C27 C31 1.511(3)
C28 C29 1.390(3)
C28 H28 0.96(2)
C29 C30 1.385(3)
C29 H29 0.92(2)
C30 C32 1.501(3)
C31 H31A 0.9800
C31 H31B 0.9800
C31 H31C 0.9800
C32 H32A 0.9800
C32 H32B 0.9800
C32 H32C 0.9800
C33 C34 1.384(3)
C33 C38 1.389(3)
C33 H33 0.9500
C34 C35 1.381(3)
C34 H34 0.9500
C35 C36 1.389(3)
C35 C39 1.501(3)
C36 C37 1.382(4)
C36 H36 0.9500
C37 C38 1.382(3)
C37 H37 0.9500
C38 C40 1.504(4)
C39 H39A 0.9800
C39 H39B 0.9800
C39 H39C 0.9800
C40 H40A 0.9800
C40 H40B 0.9800
C40 H40C 0.9800

loop_
_geom_torsion_atom_site_label_1
_geom_torsion_atom_site_label_2
_geom_torsion_atom_site_label_3
_geom_torsion_atom_site_label_4
_geom_torsion
C6 C1 C2 F1 -179.80(17)
Ag1 C1 C2 F1 -32.2(2)
Ag2 C1 C2 F1 53.9(2)
C6 C1 C2 C3 1.1(3)
Ag1 C1 C2 C3 148.73(17)
Ag2 C1 C2 C3 -125.17(18)
F1 C2 C3 F2 2.2(3)
C1 C2 C3 F2 -178.64(19)
F1 C2 C3 C4 -178.69(18)
C1 C2 C3 C4 0.5(3)
F2 C3 C4 F3 -1.4(3)
C2 C3 C4 F3 179.45(18)
F2 C3 C4 C5 177.8(2)
C2 C3 C4 C5 -1.3(3)
F3 C4 C5 F4 -0.4(3)
C3 C4 C5 F4 -179.7(2)
F3 C4 C5 C6 179.79(19)
C3 C4 C5 C6 0.5(3)
C2 C1 C6 F5 178.78(17)
Ag1 C1 C6 F5 32.8(2)
Ag2 C1 C6 F5 -54.3(2)
C2 C1 C6 C5 -1.9(3)
Ag1 C1 C6 C5 -147.84(17)
Ag2 C1 C6 C5 125.03(19)
F4 C5 C6 F5 0.7(3)
C4 C5 C6 F5 -179.50(19)
F4 C5 C6 C1 -178.63(19)
C4 C5 C6 C1 1.1(3)
C12 C7 C8 F6 -177.61(17)
Ag2 C7 C8 F6 -38.5(2)
Ag3 C7 C8 F6 48.7(2)
C12 C7 C8 C9 2.0(3)
Ag2 C7 C8 C9 141.13(18)
Ag3 C7 C8 C9 -131.65(19)
F6 C8 C9 F7 -0.2(3)
C7 C8 C9 F7 -179.86(19)
F6 C8 C9 C10 179.1(2)
C7 C8 C9 C10 -0.5(3)
F7 C9 C10 F8 -0.1(3)
C8 C9 C10 F8 -179.4(2)
F7 C9 C10 C11 178.3(2)
C8 C9 C10 C11 -1.1(3)
F8 C10 C11 F9 -1.0(3)
C9 C10 C11 F9 -179.4(2)
F8 C10 C11 C12 179.4(2)
C9 C10 C11 C12 1.0(3)
F9 C11 C12 F10 0.0(3)
C10 C11 C12 F10 179.58(19)
F9 C11 C12 C7 -178.98(19)
C10 C11 C12 C7 0.6(3)
C8 C7 C12 F10 179.00(16)
Ag2 C7 C12 F10 40.5(2)
Ag3 C7 C12 F10 -48.3(2)
C8 C7 C12 C11 -2.1(3)
Ag2 C7 C12 C11 -140.57(17)
Ag3 C7 C12 C11 130.69(18)
C18 C13 C14 F11 179.17(17)
Ag3 C13 C14 F11 -29.1(2)
Ag4 C13 C14 F11 57.6(2)
C18 C13 C14 C15 -0.1(3)
Ag3 C13 C14 C15 151.60(17)
Ag4 C13 C14 C15 -121.71(19)
F11 C14 C15 F12 2.1(3)
C13 C14 C15 F12 -178.60(19)
F11 C14 C15 C16 -178.48(19)
C13 C14 C15 C16 0.8(3)
F12 C15 C16 F13 -2.0(3)
C14 C15 C16 F13 178.58(19)
F12 C15 C16 C17 178.9(2)
C14 C15 C16 C17 -0.5(3)
F13 C16 C17 F14 -1.0(3)
C15 C16 C17 F14 178.2(2)
F13 C16 C17 C18 -179.6(2)
C15 C16 C17 C18 -0.5(3)
F14 C17 C18 F15 0.6(3)
C16 C17 C18 F15 179.21(19)
F14 C17 C18 C13 -177.36(19)
C16 C17 C18 C13 1.2(3)
C14 C13 C18 F15 -178.84(17)
Ag3 C13 C18 F15 31.7(3)
Ag4 C13 C18 F15 -52.6(2)
C14 C13 C18 C17 -0.9(3)
Ag3 C13 C18 C17 -150.36(17)
Ag4 C13 C18 C17 125.35(19)
C24 C19 C20 F16 178.61(17)
Ag4 C19 C20 F16 -43.6(2)
Ag1 C19 C20 F16 44.5(2)
C24 C19 C20 C21 0.5(3)
Ag4 C19 C20 C21 138.35(17)
Ag1 C19 C20 C21 -133.56(18)
F16 C20 C21 F17 0.9(3)
C19 C20 C21 F17 179.04(19)
F16 C20 C21 C22 -178.43(18)
C19 C20 C21 C22 -0.3(3)
F17 C21 C22 F18 0.7(3)
C20 C21 C22 F18 -179.97(19)
F17 C21 C22 C23 -178.98(19)
C20 C21 C22 C23 0.4(3)
F18 C22 C23 F19 -0.8(3)
C21 C22 C23 F19 178.89(19)
F18 C22 C23 C24 179.66(18)
C21 C22 C23 C24 -0.7(3)
C20 C19 C24 F20 179.88(17)
Ag4 C19 C24 F20 41.4(2)
Ag1 C19 C24 F20 -46.0(2)
C20 C19 C24 C23 -0.9(3)
Ag4 C19 C24 C23 -139.32(16)
Ag1 C19 C24 C23 133.27(17)
F19 C23 C24 F20 0.7(3)
C22 C23 C24 F20 -179.76(17)
F19 C23 C24 C19 -178.60(18)
C22 C23 C24 C19 1.0(3)
C6 C1 Ag1 C19 -123.5(6)
C2 C1 Ag1 C19 90.7(7)
Ag2 C1 Ag1 C19 -17.3(7)
C6 C1 Ag1 Ag2 -106.21(17)
C2 C1 Ag1 Ag2 108.03(16)
C6 C1 Ag1 Ag4 -88.23(16)
C2 C1 Ag1 Ag4 126.00(13)
Ag2 C1 Ag1 Ag4 17.98(8)
C24 C19 Ag1 C1 150.0(6)
C20 C19 Ag1 C1 -75.4(7)
Ag4 C19 Ag1 C1 38.1(7)
C24 C19 Ag1 Ag2 133.93(12)
C20 C19 Ag1 Ag2 -91.43(14)
Ag4 C19 Ag1 Ag2 22.05(7)
C24 C19 Ag1 Ag4 111.87(15)
C20 C19 Ag1 Ag4 -113.49(16)
C12 C7 Ag2 C1 56.4(3)
C8 C7 Ag2 C1 -81.7(2)
Ag3 C7 Ag2 C1 168.41(17)
C12 C7 Ag2 Ag1 -161.12(10)
C8 C7 Ag2 Ag1 60.75(19)
Ag3 C7 Ag2 Ag1 -49.13(11)
C12 C7 Ag2 Ag3 -111.99(16)
C8 C7 Ag2 Ag3 109.88(16)
C12 C7 Ag2 Ag4 -135.46(14)
C8 C7 Ag2 Ag4 86.41(15)
Ag3 C7 Ag2 Ag4 -23.47(5)
C6 C1 Ag2 C7 -86.3(2)
C2 C1 Ag2 C7 42.7(3)
Ag1 C1 Ag2 C7 155.56(16)
C6 C1 Ag2 Ag1 118.19(15)
C2 C1 Ag2 Ag1 -112.90(15)
C6 C1 Ag2 Ag3 75.64(16)
C2 C1 Ag2 Ag3 -155.45(10)
Ag1 C1 Ag2 Ag3 -42.55(12)
C6 C1 Ag2 Ag4 105.75(13)
C2 C1 Ag2 Ag4 -125.34(13)
Ag1 C1 Ag2 Ag4 -12.44(6)
C1 Ag1 Ag2 C7 -162.91(12)
C19 Ag1 Ag2 C7 14.90(12)
Ag4 Ag1 Ag2 C7 32.40(10)
C19 Ag1 Ag2 C1 177.81(9)
Ag4 Ag1 Ag2 C1 -164.69(7)
C1 Ag1 Ag2 Ag3 159.20(7)
C19 Ag1 Ag2 Ag3 -22.99(6)
Ag4 Ag1 Ag2 Ag3 -5.485(7)
C1 Ag1 Ag2 Ag4 164.69(7)
C19 Ag1 Ag2 Ag4 -17.50(6)
C18 C13 Ag3 C7 -121.5(4)
C14 C13 Ag3 C7 89.2(4)
Ag4 C13 Ag3 C7 -21.5(4)
C18 C13 Ag3 Ag4 -99.97(17)
C14 C13 Ag3 Ag4 110.74(16)
C18 C13 Ag3 Ag2 -75.28(17)
C14 C13 Ag3 Ag2 135.43(13)
Ag4 C13 Ag3 Ag2 24.69(8)
C12 C7 Ag3 C13 166.0(4)
C8 C7 Ag3 C13 -60.6(5)
Ag2 C7 Ag3 C13 52.0(4)
C12 C7 Ag3 Ag4 146.90(13)
C8 C7 Ag3 Ag4 -79.70(15)
Ag2 C7 Ag3 Ag4 32.85(6)
C12 C7 Ag3 Ag2 114.04(16)
C8 C7 Ag3 Ag2 -112.55(16)
C7 Ag2 Ag3 C13 -170.24(9)
C1 Ag2 Ag3 C13 18.24(12)
Ag1 Ag2 Ag3 C13 -14.49(6)
Ag4 Ag2 Ag3 C13 -20.01(6)
C1 Ag2 Ag3 C7 -171.51(12)
Ag1 Ag2 Ag3 C7 155.76(6)
Ag4 Ag2 Ag3 C7 150.23(6)
C7 Ag2 Ag3 Ag4 -150.23(6)
C1 Ag2 Ag3 Ag4 38.26(10)
Ag1 Ag2 Ag3 Ag4 5.525(7)
C24 C19 Ag4 C13 34.1(3)
C20 C19 Ag4 C13 -103.9(2)
Ag1 C19 Ag4 C13 145.09(15)
C24 C19 Ag4 Ag3 -142.26(11)
C20 C19 Ag4 Ag3 79.72(18)
Ag1 C19 Ag4 Ag3 -31.30(14)
C24 C19 Ag4 Ag1 -110.97(15)
C20 C19 Ag4 Ag1 111.01(16)
C24 C19 Ag4 Ag2 -126.51(13)
C20 C19 Ag4 Ag2 95.48(14)
Ag1 C19 Ag4 Ag2 -15.54(5)
C18 C13 Ag4 C19 -57.1(2)
C14 C13 Ag4 C19 69.7(2)
Ag3 C13 Ag4 C19 -177.95(14)
C18 C13 Ag4 Ag3 120.83(15)
C14 C13 Ag4 Ag3 -112.38(17)
C18 C13 Ag4 Ag1 68.57(16)
C14 C13 Ag4 Ag1 -164.65(10)
Ag3 C13 Ag4 Ag1 -52.27(12)
C18 C13 Ag4 Ag2 103.55(12)
C14 C13 Ag4 Ag2 -129.67(14)
Ag3 C13 Ag4 Ag2 -17.29(5)
C13 Ag3 Ag4 C19 178.05(14)
C7 Ag3 Ag4 C19 -6.25(13)
Ag2 Ag3 Ag4 C19 19.39(12)
C7 Ag3 Ag4 C13 175.70(9)
Ag2 Ag3 Ag4 C13 -158.66(7)
C13 Ag3 Ag4 Ag1 153.15(7)
C7 Ag3 Ag4 Ag1 -31.16(6)
Ag2 Ag3 Ag4 Ag1 -5.516(7)
C13 Ag3 Ag4 Ag2 158.66(7)
C7 Ag3 Ag4 Ag2 -25.64(6)
C1 Ag1 Ag4 C19 -175.33(9)
Ag2 Ag1 Ag4 C19 -160.74(7)
C1 Ag1 Ag4 C13 30.43(12)
C19 Ag1 Ag4 C13 -154.24(12)
Ag2 Ag1 Ag4 C13 45.02(10)
C1 Ag1 Ag4 Ag3 -9.03(7)
C19 Ag1 Ag4 Ag3 166.29(7)
Ag2 Ag1 Ag4 Ag3 5.558(7)
C1 Ag1 Ag4 Ag2 -14.59(7)
C19 Ag1 Ag4 Ag2 160.74(7)
C7 Ag2 Ag4 C19 -148.19(8)
C1 Ag2 Ag4 C19 27.31(8)
Ag1 Ag2 Ag4 C19 15.27(5)
Ag3 Ag2 Ag4 C19 -171.42(5)
C7 Ag2 Ag4 C13 39.94(8)
C1 Ag2 Ag4 C13 -144.56(8)
Ag1 Ag2 Ag4 C13 -156.60(6)
Ag3 Ag2 Ag4 C13 16.71(6)
C7 Ag2 Ag4 Ag3 23.24(5)
C1 Ag2 Ag4 Ag3 -161.26(5)
Ag1 Ag2 Ag4 Ag3 -173.305(8)
C7 Ag2 Ag4 Ag1 -163.46(5)
C1 Ag2 Ag4 Ag1 12.04(5)
Ag3 Ag2 Ag4 Ag1 173.305(8)
C30 C25 C26 C27 0.8(3)
C25 C26 C27 C28 -1.4(3)
C25 C26 C27 C31 178.8(2)
C26 C27 C28 C29 0.6(3)
C31 C27 C28 C29 -179.5(2)
C27 C28 C29 C30 0.8(3)
C28 C29 C30 C25 -1.4(3)
C28 C29 C30 C32 177.9(2)
C26 C25 C30 C29 0.6(3)
C26 C25 C30 C32 -178.6(2)
C38 C33 C34 C35 0.4(3)
C33 C34 C35 C36 -0.2(3)
C33 C34 C35 C39 -179.2(2)
C34 C35 C36 C37 0.2(3)
C39 C35 C36 C37 179.2(2)
C35 C36 C37 C38 -0.4(3)
C36 C37 C38 C33 0.5(3)
C36 C37 C38 C40 -179.2(2)
C34 C33 C38 C37 -0.5(3)
C34 C33 C38 C40 179.2(2)
